data_2219862
loop_
_publ_author_name
'Y\?ild\?ir\?im, Sema \"Ozt\"urk'
'Akkurt, Mehmet'
'G\"um\"u\,s, Mustafa Kemal'
'Canl\?ica, Mevl\"ude'
'Kaban, \,Seniz'
'McKee, Vickie'

_publ_section_title
;
 2-[(<i>E</i>)-4-Quinolylmethylideneamino]phenol
;
_journal_coeditor_code HB2807
_journal_issue 11
_journal_name_full 'Acta Crystallographica Section E'
_journal_page_first o2168
_journal_paper_doi 10.1107/S1600536808033928
_journal_volume 64
_journal_year 2008
_chemical_formula_iupac 'C16 H12 N2 O'
_chemical_formula_moiety 'C16 H12 N2 O'
_chemical_formula_sum 'C16 H12 N2 O'
_chemical_formula_weight 248.28
_chemical_name_systematic
;
2-[(E)-4-Quinolylmethylideneamino]phenol
;
_space_group_IT_number 14
_symmetry_cell_setting monoclinic
_symmetry_space_group_name_Hall '-P 2yn'
_symmetry_space_group_name_H-M 'P 1 21/n 1'
_atom_sites_solution_hydrogens mixed
_atom_sites_solution_primary direct
_atom_sites_solution_secondary difmap
_cell_angle_alpha 90
_cell_angle_beta 105.5210(10)
_cell_angle_gamma 90
_cell_formula_units_Z 4
_cell_length_a 6.7174(6)
_cell_length_b 23.931(2)
_cell_length_c 7.7495(6)
_cell_measurement_reflns_used 2762
_cell_measurement_temperature 150(2)
_cell_measurement_theta_max 26.37
_cell_measurement_theta_min 2.86
_cell_volume 1200.33(17)
_computing_cell_refinement 'SAINT (Bruker, 2005)'
_computing_data_collection 'APEX2 (Bruker, 2005)'
_computing_data_reduction 'SAINT (Bruker, 2005)'
_computing_molecular_graphics 'ORTEP-3 for Windows (Farrugia, 1997)'
_computing_publication_material 'WinGX (Farrugia, 1999)'
_computing_structure_refinement 'SHELXL97 (Sheldrick, 2008)'
_computing_structure_solution 'SIR97 (Altomare <i>et al.</i>, 1999)'
_diffrn_ambient_temperature 150(2)
_diffrn_measured_fraction_theta_full 1.000
_diffrn_measured_fraction_theta_max 1.000
_diffrn_measurement_device_type 'Bruker APEXII CCD'
_diffrn_measurement_method '\f and \w'
_diffrn_radiation_monochromator graphite
_diffrn_radiation_source 'sealed tube'
_diffrn_radiation_type MoK\a
_diffrn_radiation_wavelength 0.71073
_diffrn_reflns_av_R_equivalents 0.0368
_diffrn_reflns_av_sigmaI/netI 0.0318
_diffrn_reflns_limit_h_max 8
_diffrn_reflns_limit_h_min -8
_diffrn_reflns_limit_k_max 31
_diffrn_reflns_limit_k_min -31
_diffrn_reflns_limit_l_max 10
_diffrn_reflns_limit_l_min -10
_diffrn_reflns_number 12294
_diffrn_reflns_reduction_process
;
;
_diffrn_reflns_theta_full 28.35
_diffrn_reflns_theta_max 28.35
_diffrn_reflns_theta_min 1.70
_diffrn_standards_number 0
_exptl_absorpt_coefficient_mu 0.088
_exptl_absorpt_correction_T_max 0.991
_exptl_absorpt_correction_T_min 0.978
_exptl_absorpt_correction_type multi-scan
_exptl_absorpt_process_details '(SADABS; Sheldrick, 2003)'
_exptl_crystal_colour yellow
_exptl_crystal_density_diffrn 1.374
_exptl_crystal_density_method 'Not Measured'
_exptl_crystal_description block
_exptl_crystal_F_000 520
_exptl_crystal_size_max 0.25
_exptl_crystal_size_mid 0.20
_exptl_crystal_size_min 0.10
_refine_diff_density_max 0.249
_refine_diff_density_min -0.244
_refine_ls_extinction_method none
_refine_ls_goodness_of_fit_ref 1.052
_refine_ls_hydrogen_treatment mixed
_refine_ls_matrix_type full
_refine_ls_number_parameters 220
_refine_ls_number_reflns 2991
_refine_ls_number_restraints 0
_refine_ls_restrained_S_all 1.052
_refine_ls_R_factor_all 0.0563
_refine_ls_R_factor_gt 0.0420
_refine_ls_shift/su_max 0.000
_refine_ls_shift/su_mean 0.000
_refine_ls_structure_factor_coef Fsqd
_refine_ls_weighting_details 'calc w=1/[\s^2^(Fo^2^)+(0.0424P)^2^+0.3303P] where P=(Fo^2^+2Fc^2^)/3'
_refine_ls_weighting_scheme calc
_refine_ls_wR_factor_gt 0.0966
_refine_ls_wR_factor_ref 0.1052
_reflns_number_gt 2338
_reflns_number_total 2991
_reflns_threshold_expression I>2\s(I)
_cod_data_source_file hb2807.cif
_cod_data_source_block I
_cod_depositor_comments
;
The following automatic conversions were performed:

'_atom_sites_solution_hydrogens' value 'difmap and geom' was changed
to 'mixed'.

Automatic conversion script
Id: cif_fix_values 6452 2018-10-05 10:23:21Z andrius 
;
_cod_original_sg_symbol_H-M 'P 21/n'
_cod_database_code 2219862
_cod_database_fobs_code 2219862

loop_
_symmetry_equiv_pos_site_id
_symmetry_equiv_pos_as_xyz
1 x,y,z
2 1/2-x,1/2+y,1/2-z
3 -x,-y,-z
4 1/2+x,1/2-y,1/2+z

loop_
_atom_site_aniso_label
_atom_site_aniso_U_11
_atom_site_aniso_U_22
_atom_site_aniso_U_33
_atom_site_aniso_U_12
_atom_site_aniso_U_13
_atom_site_aniso_U_23
O1 0.0385(6) 0.0322(5) 0.0359(6) 0.0058(4) 0.0181(4) 0.0097(4)
N1 0.0246(5) 0.0223(5) 0.0254(6) 0.0006(4) 0.0055(4) 0.0023(4)
N2 0.0220(5) 0.0295(6) 0.0259(6) 0.0025(4) 0.0062(4) 0.0040(5)
C1 0.0343(7) 0.0221(6) 0.0214(6) -0.0012(5) 0.0049(5) -0.0020(5)
C2 0.0475(9) 0.0274(7) 0.0272(7) -0.0040(6) 0.0100(6) 0.0022(6)
C3 0.0549(10) 0.0214(7) 0.0308(8) -0.0020(6) 0.0037(7) 0.0037(6)
C4 0.0436(9) 0.0238(7) 0.0383(8) 0.0074(6) 0.0018(7) 0.0010(6)
C5 0.0335(7) 0.0257(7) 0.0328(7) 0.0021(6) 0.0057(6) 0.0002(6)
C6 0.0303(7) 0.0185(6) 0.0217(6) -0.0016(5) 0.0036(5) -0.0009(5)
C7 0.0226(6) 0.0221(6) 0.0249(6) 0.0003(5) 0.0050(5) -0.0017(5)
C8 0.0168(6) 0.0238(6) 0.0238(6) -0.0003(5) 0.0052(4) 0.0004(5)
C9 0.0211(6) 0.0251(6) 0.0248(6) -0.0007(5) 0.0064(5) -0.0023(5)
C10 0.0227(6) 0.0345(7) 0.0210(6) 0.0009(5) 0.0060(5) 0.0005(5)
C11 0.0173(6) 0.0259(6) 0.0269(6) 0.0004(5) 0.0062(5) 0.0017(5)
C12 0.0166(6) 0.0234(6) 0.0241(6) 0.0000(4) 0.0064(4) -0.0004(5)
C13 0.0212(6) 0.0266(7) 0.0247(6) 0.0006(5) 0.0070(5) 0.0001(5)
C14 0.0249(6) 0.0297(7) 0.0285(7) -0.0002(5) 0.0068(5) -0.0056(5)
C15 0.0282(7) 0.0240(7) 0.0388(8) 0.0006(5) 0.0064(6) -0.0036(6)
C16 0.0257(7) 0.0224(6) 0.0358(7) 0.0012(5) 0.0071(5) 0.0036(6)

loop_
_atom_site_type_symbol
_atom_site_label
_atom_site_fract_x
_atom_site_fract_y
_atom_site_fract_z
_atom_site_U_iso_or_equiv
_atom_site_thermal_displace_type
_atom_site_occupancy
O O1 1.06305(16) 0.13183(4) 0.54890(14) 0.0340(3) Uani 1.000
N N1 0.76446(16) 0.10349(4) 0.72156(14) 0.0243(3) Uani 1.000
N N2 0.80975(16) -0.03956(5) 1.22446(15) 0.0258(3) Uani 1.000
C C1 0.8930(2) 0.16414(5) 0.52971(17) 0.0264(4) Uani 1.000
C C2 0.8697(3) 0.20982(6) 0.41486(19) 0.0340(4) Uani 1.000
C C3 0.6997(3) 0.24448(6) 0.3910(2) 0.0372(5) Uani 1.000
C C4 0.5529(3) 0.23493(6) 0.4839(2) 0.0370(5) Uani 1.000
C C5 0.5745(2) 0.18955(6) 0.59862(19) 0.0313(4) Uani 1.000
C C6 0.7433(2) 0.15362(5) 0.62205(17) 0.0242(4) Uani 1.000
C C7 0.72483(19) 0.10243(5) 0.87303(17) 0.0235(3) Uani 1.000
C C8 0.74355(18) 0.05168(5) 0.98390(16) 0.0215(3) Uani 1.000
C C9 0.78135(19) 0.05904(6) 1.16557(17) 0.0236(3) Uani 1.000
C C10 0.81518(19) 0.01260(6) 1.28017(17) 0.0260(4) Uani 1.000
C C11 0.76319(18) -0.04841(5) 1.04285(17) 0.0233(3) Uani 1.000
C C12 0.72937(18) -0.00427(5) 0.91566(16) 0.0212(3) Uani 1.000
C C13 0.67854(19) -0.01837(6) 0.73121(17) 0.0240(4) Uani 1.000
C C14 0.6654(2) -0.07303(6) 0.67751(18) 0.0278(4) Uani 1.000
C C15 0.7014(2) -0.11657(6) 0.8042(2) 0.0308(4) Uani 1.000
C C16 0.7487(2) -0.10454(5) 0.98290(19) 0.0282(4) Uani 1.000
H H1 1.068(3) 0.1013(9) 0.628(3) 0.072(6) Uiso 1.000
H H2 0.976(3) 0.2161(7) 0.350(2) 0.044(5) Uiso 1.000
H H3 0.686(3) 0.2753(7) 0.307(2) 0.046(5) Uiso 1.000
H H4 0.433(3) 0.2587(7) 0.469(2) 0.042(5) Uiso 1.000
H H5 0.468(2) 0.1808(6) 0.657(2) 0.033(4) Uiso 1.000
H H7 0.689(2) 0.1376(6) 0.929(2) 0.031(4) Uiso 1.000
H H9 0.788(2) 0.0966(6) 1.214(2) 0.031(4) Uiso 1.000
H H10 0.844(2) 0.0186(6) 1.409(2) 0.024(4) Uiso 1.000
H H13 0.653(2) 0.0114(6) 0.642(2) 0.025(4) Uiso 1.000
H H14 0.632(2) -0.0822(6) 0.550(2) 0.032(4) Uiso 1.000
H H15 0.693(2) -0.1566(7) 0.765(2) 0.035(4) Uiso 1.000
H H16 0.772(2) -0.1340(7) 1.074(2) 0.033(4) Uiso 1.000

loop_
_atom_type_symbol
_atom_type_description
_atom_type_scat_dispersion_real
_atom_type_scat_dispersion_imag
_atom_type_scat_source
O O 0.0106 0.0060 'International Tables Vol C Tables 4.2.6.8 and 6.1.1.4'
N N 0.0061 0.0033 'International Tables Vol C Tables 4.2.6.8 and 6.1.1.4'
H H 0.0000 0.0000 'International Tables Vol C Tables 4.2.6.8 and 6.1.1.4'
C C 0.0033 0.0016 'International Tables Vol C Tables 4.2.6.8 and 6.1.1.4'

loop_
_geom_angle_atom_site_label_1
_geom_angle_atom_site_label_2
_geom_angle_atom_site_label_3
_geom_angle
_geom_angle_publ_flag
C1 O1 H1 113.2(13) no
C6 N1 C7 120.37(11) no
C10 N2 C11 117.40(11) no
O1 C1 C2 117.77(13) no
C2 C1 C6 119.56(13) no
O1 C1 C6 122.67(11) no
C1 C2 C3 120.27(16) no
C2 C3 C4 120.54(14) no
C3 C4 C5 119.68(16) no
C4 C5 C6 120.53(14) no
N1 C6 C1 116.70(11) no
C1 C6 C5 119.40(12) no
N1 C6 C5 123.63(12) no
N1 C7 C8 123.26(11) no
C7 C8 C12 124.61(11) no
C9 C8 C12 118.28(11) no
C7 C8 C9 117.10(11) no
C8 C9 C10 120.11(13) no
N2 C10 C9 123.87(12) no
N2 C11 C16 117.33(11) no
C12 C11 C16 119.56(12) no
N2 C11 C12 123.11(11) no
C8 C12 C13 124.63(11) no
C11 C12 C13 118.22(11) no
C8 C12 C11 117.13(11) no
C12 C13 C14 120.82(12) no
C13 C14 C15 120.70(13) no
C14 C15 C16 120.07(13) no
C11 C16 C15 120.62(12) no
C1 C2 H2 118.1(10) no
C3 C2 H2 121.6(10) no
C2 C3 H3 118.1(12) no
C4 C3 H3 121.3(12) no
C3 C4 H4 121.7(10) no
C5 C4 H4 118.6(10) no
C4 C5 H5 120.4(9) no
C6 C5 H5 118.9(9) no
N1 C7 H7 121.0(8) no
C8 C7 H7 115.6(8) no
C8 C9 H9 119.5(9) no
C10 C9 H9 120.4(9) no
N2 C10 H10 117.1(9) no
C9 C10 H10 119.1(9) no
C12 C13 H13 119.3(9) no
C14 C13 H13 119.9(9) no
C13 C14 H14 120.0(9) no
C15 C14 H14 119.3(9) no
C14 C15 H15 120.7(9) no
C16 C15 H15 119.2(9) no
C11 C16 H16 117.5(9) no
C15 C16 H16 121.8(9) no

loop_
_geom_bond_atom_site_label_1
_geom_bond_atom_site_label_2
_geom_bond_distance
_geom_bond_publ_flag
O1 C1 1.3542(17) no
O1 H1 0.95(2) no
N1 C6 1.4126(16) no
N1 C7 1.2715(17) no
N2 C11 1.3740(17) no
N2 C10 1.3181(19) no
C1 C2 1.3918(19) no
C1 C6 1.4042(19) no
C2 C3 1.383(3) no
C3 C4 1.387(3) no
C4 C5 1.386(2) no
C5 C6 1.3957(19) no
C7 C8 1.4735(17) no
C8 C9 1.3734(18) no
C8 C12 1.4334(17) no
C9 C10 1.403(2) no
C11 C16 1.4161(17) no
C11 C12 1.4210(17) no
C12 C13 1.4186(18) no
C13 C14 1.368(2) no
C14 C15 1.408(2) no
C15 C16 1.366(2) no
C2 H2 0.989(19) no
C3 H3 0.972(16) no
C4 H4 0.967(19) no
C5 H5 0.966(14) no
C7 H7 1.005(15) no
C9 H9 0.971(15) no
C10 H10 0.975(15) no
C13 H13 0.975(15) no
C14 H14 0.978(15) no
C15 H15 1.002(17) no
C16 H16 0.980(16) no

loop_
_geom_hbond_atom_site_label_D
_geom_hbond_atom_site_label_H
_geom_hbond_atom_site_label_A
_geom_hbond_site_symmetry_A
_geom_hbond_distance_DH
_geom_hbond_distance_HA
_geom_hbond_distance_DA
_geom_hbond_angle_DHA
_geom_hbond_publ_flag
O1 H1 N1 . 0.95(2) 2.34(2) 2.7766(16) 107.5(15) yes
O1 H1 N2 3_757 0.95(2) 1.91(2) 2.8085(16) 156.4(19) yes
C13 H13 N1 . 0.975(15) 2.356(14) 2.9776(17) 121.0(11) yes

loop_
_geom_torsion_atom_site_label_1
_geom_torsion_atom_site_label_2
_geom_torsion_atom_site_label_3
_geom_torsion_atom_site_label_4
_geom_torsion
_geom_torsion_publ_flag
C7 N1 C6 C1 141.39(13) no
C7 N1 C6 C5 -44.64(19) no
C6 N1 C7 C8 -179.98(13) no
C11 N2 C10 C9 -1.61(19) no
C10 N2 C11 C12 2.52(19) no
C10 N2 C11 C16 -177.36(12) no
O1 C1 C2 C3 -179.58(13) no
C6 C1 C2 C3 -0.4(2) no
O1 C1 C6 N1 -7.27(18) no
O1 C1 C6 C5 178.49(12) no
C2 C1 C6 N1 173.54(12) no
C2 C1 C6 C5 -0.70(19) no
C1 C2 C3 C4 1.4(2) no
C2 C3 C4 C5 -1.4(2) no
C3 C4 C5 C6 0.4(2) no
C4 C5 C6 N1 -173.12(13) no
C4 C5 C6 C1 0.7(2) no
N1 C7 C8 C9 153.65(13) no
N1 C7 C8 C12 -25.0(2) no
C7 C8 C9 C10 -175.57(12) no
C12 C8 C9 C10 3.15(19) no
C7 C8 C12 C11 176.39(12) no
C7 C8 C12 C13 -5.5(2) no
C9 C8 C12 C11 -2.23(18) no
C9 C8 C12 C13 175.91(13) no
C8 C9 C10 N2 -1.3(2) no
N2 C11 C12 C8 -0.62(19) no
N2 C11 C12 C13 -178.87(12) no
C16 C11 C12 C8 179.26(12) no
C16 C11 C12 C13 1.00(18) no
N2 C11 C16 C15 179.50(13) no
C12 C11 C16 C15 -0.4(2) no
C8 C12 C13 C14 -179.03(13) no
C11 C12 C13 C14 -0.92(19) no
C12 C13 C14 C15 0.2(2) no
C13 C14 C15 C16 0.4(2) no
C14 C15 C16 C11 -0.3(2) no

loop_
_cod_related_entry_id
_cod_related_entry_database
_cod_related_entry_code
1 ChemSpider 24740995
